data_7227214
loop_
_publ_author_name
'Alnajrani, Mohammed'
'Alshmimri, Sultan A.'
'Alsager, Omar A.'

_publ_section_title
;
 Alpha and beta diimine cobalt complexes in isoprene polymerization: a
 comparative study
;
_journal_name_full 'RSC Adv.'
_journal_paper_doi 10.1039/C6RA23308B
_journal_year 2016
_chemical_formula_moiety 'C36 H40 Br2 Co N2'
_chemical_formula_sum 'C36 H40 Br2 Co N2'
_chemical_formula_weight 719.45
_space_group_crystal_system monoclinic
_space_group_IT_number 14
_space_group_name_Hall '-P 2ybc'
_space_group_name_H-M_alt 'P 1 21/c 1'
_symmetry_space_group_name_Hall '-P 2ybc'
_symmetry_space_group_name_H-M 'P 1 21/c 1'
_atom_sites_solution_hydrogens geom
_atom_sites_solution_primary direct
_audit_creation_date 2015-05-23
_audit_creation_method
;
Olex2 1.2
(compiled 2014.08.28 svn.r2986 for OlexSys, GUI svn.r4874)
;
_audit_update_record
;
2016-09-18 deposited with the CCDC.
2016-11-30 downloaded from the CCDC.
;
_cell_angle_alpha 90
_cell_angle_beta 113.511(7)
_cell_angle_gamma 90
_cell_formula_units_Z 8
_cell_length_a 27.1936(17)
_cell_length_b 12.0960(5)
_cell_length_c 22.8296(11)
_cell_measurement_reflns_used 8001
_cell_measurement_temperature 293(2)
_cell_measurement_theta_max 26.1960
_cell_measurement_theta_min 3.3570
_cell_volume 6886.0(7)
_computing_cell_refinement
;
CrysAlisPro, Agilent Technologies,
Version 1.171.36.28 (release 01-02-2013 CrysAlis171 .NET)
(compiled Feb  1 2013,16:14:44)
;
_computing_data_collection
;
CrysAlisPro, Agilent Technologies,
Version 1.171.36.28 (release 01-02-2013 CrysAlis171 .NET)
(compiled Feb  1 2013,16:14:44)
;
_computing_data_reduction
;
CrysAlisPro, Agilent Technologies,
Version 1.171.36.28 (release 01-02-2013 CrysAlis171 .NET)
(compiled Feb  1 2013,16:14:44)
;
_computing_molecular_graphics 'Olex2 (Dolomanov et al., 2009)'
_computing_publication_material 'Olex2 (Dolomanov et al., 2009)'
_computing_structure_refinement 'ShelXL (Sheldrick, 2008)'
_computing_structure_solution 'ShelXS (Sheldrick, 2008)'
_diffrn_ambient_temperature 293(2)
_diffrn_detector_area_resol_mean 8.0714
_diffrn_measured_fraction_theta_full 0.998
_diffrn_measured_fraction_theta_max 0.998
_diffrn_measurement_details
;
#__ type_ start__ end____ width___ exp.time_
  1 omega  -74.00  -13.00   1.0000   48.5500
omega____ theta____ kappa____ phi______ frames
    -      -21.1798  -57.0000 -180.0000 61

#__ type_ start__ end____ width___ exp.time_
  2 omega  -25.00   45.00   1.0000   48.5500
omega____ theta____ kappa____ phi______ frames
    -      -21.1798   77.0000 -120.0000 70

#__ type_ start__ end____ width___ exp.time_
  3 omega  -35.00   31.00   1.0000   48.5500
omega____ theta____ kappa____ phi______ frames
    -      -21.1798   77.0000   30.0000 66

#__ type_ start__ end____ width___ exp.time_
  4 omega  -72.00   11.00   1.0000   48.5500
omega____ theta____ kappa____ phi______ frames
    -      -21.1798  -77.0000   90.0000 83
;
_diffrn_measurement_device_type 'SuperNova, Single source at offset, Eos'
_diffrn_measurement_method '\w scans'
_diffrn_orient_matrix_UB_11 0.0262837000
_diffrn_orient_matrix_UB_12 -0.0137646000
_diffrn_orient_matrix_UB_13 0.0218586000
_diffrn_orient_matrix_UB_21 0.0042401000
_diffrn_orient_matrix_UB_22 0.0555978000
_diffrn_orient_matrix_UB_23 0.0107884000
_diffrn_orient_matrix_UB_31 -0.0100053000
_diffrn_orient_matrix_UB_32 -0.0127196000
_diffrn_orient_matrix_UB_33 0.0235243000
_diffrn_radiation_monochromator mirror
_diffrn_radiation_type MoK\a
_diffrn_radiation_wavelength 0.71073
_diffrn_reflns_av_R_equivalents 0.0417
_diffrn_reflns_av_unetI/netI 0.0631
_diffrn_reflns_Laue_measured_fraction_full 0.998
_diffrn_reflns_Laue_measured_fraction_max 0.998
_diffrn_reflns_limit_h_max 33
_diffrn_reflns_limit_h_min -30
_diffrn_reflns_limit_k_max 12
_diffrn_reflns_limit_k_min -15
_diffrn_reflns_limit_l_max 28
_diffrn_reflns_limit_l_min -28
_diffrn_reflns_number 32705
_diffrn_reflns_point_group_measured_fraction_full 0.998
_diffrn_reflns_point_group_measured_fraction_max 0.998
_diffrn_reflns_theta_full 25.242
_diffrn_reflns_theta_max 26.372
_diffrn_reflns_theta_min 2.926
_diffrn_source 'SuperNova (Mo) X-ray Source'
_exptl_absorpt_coefficient_mu 2.845
_exptl_absorpt_correction_T_max 1.00000
_exptl_absorpt_correction_T_min 0.48973
_exptl_absorpt_correction_type multi-scan
_exptl_absorpt_process_details
;
CrysAlisPro, Agilent Technologies,
Version 1.171.36.28 (release 01-02-2013 CrysAlis171 .NET)
(compiled Feb  1 2013,16:14:44)
Empirical absorption correction using spherical harmonics,
 implemented in SCALE3 ABSPACK scaling algorithm.
;
_exptl_crystal_density_diffrn 1.388
_exptl_crystal_F_000 2936
_exptl_crystal_size_max 0.1
_exptl_crystal_size_mid 0.1
_exptl_crystal_size_min 0.05
_refine_diff_density_max 1.060
_refine_diff_density_min -0.646
_refine_diff_density_rms 0.117
_refine_ls_extinction_method none
_refine_ls_goodness_of_fit_ref 1.143
_refine_ls_hydrogen_treatment constr
_refine_ls_matrix_type full
_refine_ls_number_parameters 755
_refine_ls_number_reflns 14054
_refine_ls_number_restraints 0
_refine_ls_restrained_S_all 1.143
_refine_ls_R_factor_all 0.1040
_refine_ls_R_factor_gt 0.0751
_refine_ls_shift/su_max 0.001
_refine_ls_shift/su_mean 0.000
_refine_ls_structure_factor_coef Fsqd
_refine_ls_weighting_details 'w=1/[\s^2^(Fo^2^)+(0.0205P)^2^+61.7766P] where P=(Fo^2^+2Fc^2^)/3'
_refine_ls_weighting_scheme calc
_refine_ls_wR_factor_gt 0.1654
_refine_ls_wR_factor_ref 0.1763
_reflns_Friedel_coverage 0.000
_reflns_number_gt 10226
_reflns_number_total 14054
_reflns_threshold_expression 'I > 2\s(I)'
_cod_depositor_comments
;

2017-11-21
Z value and formula fixed to values more according to usual
chemical conventions.                 miguel
;
_cod_original_formula_sum 'C72 H80 Br4 Co2 N4'
_cod_original_formula_weight 1438.90
_cod_original_formula_moiety '2(C36 H40 Br2 Co N2)'
_cod_original_formula_units_Z 4
_cod_data_source_file c6ra23308b2.cif
_cod_data_source_block A
_cod_database_code 7227214
_shelxl_version_number 2014/6
_chemical_oxdiff_formula C29H42N2CoBr2
_shelx_space_group_comment
;
The symmetry employed for this shelxl refinement is uniquely defined
by the following loop, which should always be used as a source of
symmetry information in preference to the above space-group names.
They are only intended as comments.
;
_reflns_odcompleteness_completeness 99.75
_reflns_odcompleteness_iscentric 1
_reflns_odcompleteness_theta 26.32
_olex2_refinement_description
;
1. Others
 Fixed Uiso: H71(0.049) H12(0.04) H58(0.049) H72(0.044) H59A(0.082)
 H59B(0.082) H59C(0.082) H8(0.041) H55(0.057) H34(0.045) H68(0.045) H7(0.044)
 H70(0.047) H6(0.043) H11(0.047) H10(0.044) H66(0.042) H29(0.056) H67(0.049)
 H22(0.062) H41(0.078) H19(0.06) H27(0.065) H15(0.07) H53(0.064) H46(0.059)
 H17(0.077) H28(0.068) H51(0.068) H39(0.068) H40(0.075) H31(0.071) H60A(0.108)
 H60B(0.108) H60C(0.108) H24A(0.102) H24B(0.102) H24C(0.102) H16(0.086)
 H23A(0.099) H23B(0.099) H23C(0.099) H21A(0.118) H21B(0.118) H21C(0.118)
 H48A(0.128) H48B(0.128) H48C(0.128) H45A(0.137) H45B(0.137) H45C(0.137)
 H33A(0.159) H33B(0.159) H33C(0.159) H20A(0.139) H20B(0.139) H20C(0.139)
 H36A(0.09) H36B(0.09) H36C(0.09) H52(0.081) H56A(0.088) H56B(0.088)
 H56C(0.088) H43(0.072) H32A(0.098) H32B(0.098) H32C(0.098) H35A(0.11)
 H35B(0.11) H35C(0.11) H57A(0.113) H57B(0.113) H57C(0.113) H44A(0.121)
 H44B(0.121) H44C(0.121) H47A(0.12) H47B(0.12) H47C(0.12)
 Fixed X: H71(1.0695) H12(0.4589) H58(1.0067) H72(1.0405) H59A(1.0772)
 H59B(1.0446) H59C(1.0145) H8(0.5848) H55(0.9011) H34(0.4861) H68(0.9291)
 H7(0.6652) H70(1.0202) H6(0.6866) H11(0.435) H10(0.4906) H66(0.8179)
 H29(0.3761) H67(0.8453) H22(0.6839) H41(0.7084) H19(0.6531) H27(0.4575)
 H15(0.7851) H53(1.1106) H46(0.8371) H17(0.809) H28(0.3789) H51(1.0242)
 H39(0.693) H40(0.6621) H31(0.5868) H60A(1.1189) H60B(1.0834) H60C(1.0837)
 H24A(0.7325) H24B(0.6913) H24C(0.673) H16(0.8379) H23A(0.7652) H23B(0.7444)
 H23C(0.7905) H21A(0.6441) H21B(0.652) H21C(0.6999) H48A(0.7575) H48B(0.7968)
 H48C(0.7457) H45A(0.7088) H45B(0.7565) H45C(0.7378) H33A(0.5343) H33B(0.5961)
 H33C(0.5718) H20A(0.7418) H20B(0.6885) H20C(0.7296) H36A(0.4722) H36B(0.4427)
 H36C(0.4099) H52(1.1035) H56A(0.9628) H56B(0.9002) H56C(0.9366) H43(0.8168)
 H32A(0.5579) H32B(0.5944) H32C(0.5319) H35A(0.3738) H35B(0.4095) H35C(0.4138)
 H57A(0.9142) H57B(0.8793) H57C(0.9399) H44A(0.8138) H44B(0.8054) H44C(0.7561)
 H47A(0.7956) H47B(0.8465) H47C(0.8474)
 Fixed Y: H71(0.4616) H12(0.8853) H58(0.1751) H72(0.4154) H59A(0.1774)
 H59B(0.0739) H59C(0.1762) H8(0.8148) H55(0.5053) H34(0.638) H68(0.3485)
 H7(0.7412) H70(0.4242) H6(0.6996) H11(0.927) H10(0.8911) H66(0.2385)
 H29(0.8129) H67(0.2745) H22(0.8979) H41(0.0571) H19(0.5119) H27(1.0939)
 H15(0.5082) H53(0.3543) H46(0.0585) H17(0.8302) H28(0.9993) H51(0.6323)
 H39(0.3857) H40(0.2143) H31(0.9744) H60A(0.1861) H60B(0.2068) H60C(0.0902)
 H24A(0.982) H24B(1.0479) H24C(0.9416) H16(0.6604) H23A(0.9218) H23B(1.0362)
 H23C(0.9747) H21A(0.4816) H21B(0.3644) H21C(0.4226) H48A(-0.0042) H48B(-
 0.1008) H48C(-0.0791) H45A(0.521) H45B(0.5814) H45C(0.4649) H33A(1.1563)
 H33B(1.1564) H33C(1.0723) H20A(0.3661) H20B(0.3484) H20C(0.4388) H36A(0.6361)
 H36B(0.5352) H36C(0.6396) H52(0.5424) H56A(0.667) H56B(0.6589) H56C(0.5631)
 H43(0.4502) H32A(1.0311) H32B(1.1229) H32C(1.1374) H35A(0.6497) H35B(0.55)
 H35C(0.6639) H57A(0.6062) H57B(0.6717) H57C(0.702) H44A(0.4852) H44B(0.594)
 H44C(0.5349) H47A(-0.0523) H47B(-0.09) H47C(0.0209)
 Fixed Z: H71(0.7136) H12(0.2502) H58(0.8728) H72(0.794) H59A(1.0027)
 H59B(0.9662) H59C(0.9784) H8(0.1024) H55(0.8252) H34(0.3555) H68(0.5239)
 H7(0.1668) H70(0.6095) H6(0.2741) H11(0.1425) H10(0.0922) H66(0.5857)
 H29(0.3421) H67(0.5034) H22(0.4234) H41(0.6043) H19(0.3934) H27(0.3883)
 H15(0.3938) H53(0.9714) H46(0.7395) H17(0.413) H28(0.3566) H51(0.9251)
 H39(0.5923) H40(0.5563) H31(0.424) H60A(0.924) H60B(0.8515) H60C(0.8817)
 H24A(0.3451) H24B(0.3638) H24C(0.3214) H16(0.4021) H23A(0.5105) H23B(0.4777)
 H23C(0.4662) H21A(0.2912) H21B(0.3229) H21C(0.3137) H48A(0.7498) H48B(0.7523)
 H48C(0.6897) H45A(0.6735) H45B(0.7275) H45C(0.7405) H33A(0.4499) H33B(0.4666)
 H33C(0.5001) H20A(0.4322) H20B(0.4421) H20C(0.4817) H36A(0.4494) H36B(0.4067)
 H36C(0.4103) H52(0.9797) H56A(0.7961) H56B(0.7607) H56C(0.7542) H43(0.7222)
 H32A(0.3184) H32B(0.3634) H32C(0.3333) H35A(0.2904) H35B(0.2873) H35C(0.2569)
 H57A(0.9182) H57B(0.8563) H57C(0.8937) H44A(0.6196) H44B(0.6517) H44C(0.5994)
 H47A(0.6213) H47B(0.6804) H47C(0.6453)
;
_olex2_submission_special_instructions 'No special instructions were received'

loop_
_space_group_symop_operation_xyz
'x, y, z'
'-x, y+1/2, -z+1/2'
'-x, -y, -z'
'x, -y-1/2, z-1/2'

loop_
_atom_site_label
_atom_site_type_symbol
_atom_site_fract_x
_atom_site_fract_y
_atom_site_fract_z
_atom_site_U_iso_or_equiv
_atom_site_adp_type
_atom_site_occupancy
_atom_site_site_symmetry_order
_atom_site_calc_flag
_atom_site_refinement_flags_posn
Br4 Br 0.89215(3) 0.08206(7) 0.88377(4) 0.0392(2) Uani 1 1 d .
Br1 Br 0.60024(4) 0.54950(7) 0.49038(4) 0.0438(2) Uani 1 1 d .
Co1 Co 0.61521(4) 0.72597(9) 0.45882(4) 0.0299(2) Uani 1 1 d .
Co2 Co 0.87523(4) 0.25896(9) 0.83690(4) 0.0295(2) Uani 1 1 d .
Br3 Br 0.82898(4) 0.37301(9) 0.87929(4) 0.0566(3) Uani 1 1 d .
Br2 Br 0.65887(4) 0.84769(8) 0.54296(4) 0.0569(3) Uani 1 1 d .
N1 N 0.6482(2) 0.7156(5) 0.3926(3) 0.0304(14) Uani 1 1 d .
N3 N 0.8464(2) 0.2571(5) 0.7380(2) 0.0288(13) Uani 1 1 d .
N4 N 0.9413(2) 0.3276(5) 0.8269(3) 0.0268(13) Uani 1 1 d .
N2 N 0.5510(2) 0.7928(5) 0.3815(2) 0.0259(12) Uani 1 1 d .
C1 C 0.6132(3) 0.7414(6) 0.3361(3) 0.0262(15) Uani 1 1 d .
C26 C 0.5053(3) 0.9626(7) 0.3892(4) 0.0406(19) Uani 1 1 d .
C38 C 0.7630(3) 0.3380(8) 0.6626(4) 0.042(2) Uani 1 1 d .
C71 C 1.0362(3) 0.4281(7) 0.7024(4) 0.0411(19) Uani 1 1 d .
H71 H 1.0695 0.4616 0.7136 0.049 Uiso 1 1 calc R
C12 C 0.4820(3) 0.8685(6) 0.2305(3) 0.0330(16) Uani 1 1 d .
H12 H 0.4589 0.8853 0.2502 0.040 Uiso 1 1 calc R
C58 C 1.0398(3) 0.2033(7) 0.9062(4) 0.0408(19) Uani 1 1 d .
H58 H 1.0067 0.1751 0.8728 0.049 Uiso 1 1 calc R
C2 C 0.5594(3) 0.7848(5) 0.3303(3) 0.0229(14) Uani 1 1 d .
C72 C 1.0188(3) 0.4015(7) 0.7514(3) 0.0364(18) Uani 1 1 d .
H72 H 1.0405 0.4154 0.7940 0.044 Uiso 1 1 calc R
C42 C 0.7735(3) 0.1366(8) 0.6704(3) 0.042(2) Uani 1 1 d .
C30 C 0.4549(3) 0.7894(6) 0.3613(3) 0.0317(16) Uani 1 1 d .
C59 C 1.0444(4) 0.1531(8) 0.9692(4) 0.054(2) Uani 1 1 d .
H59A H 1.0772 0.1774 1.0027 0.082 Uiso 1 1 calc GR
H59B H 1.0446 0.0739 0.9662 0.082 Uiso 1 1 calc GR
H59C H 1.0145 0.1762 0.9784 0.082 Uiso 1 1 calc GR
C8 C 0.5915(3) 0.7997(6) 0.1448(3) 0.0343(17) Uani 1 1 d .
H8 H 0.5848 0.8148 0.1024 0.041 Uiso 1 1 calc R
C55 C 0.9298(4) 0.5605(7) 0.8409(4) 0.047(2) Uani 1 1 d .
H55 H 0.9011 0.5053 0.8252 0.057 Uiso 1 1 calc R
C34 C 0.4517(3) 0.6645(7) 0.3544(4) 0.0378(18) Uani 1 1 d .
H34 H 0.4861 0.6380 0.3555 0.045 Uiso 1 1 calc R
C3 C 0.5304(3) 0.8181(6) 0.2639(3) 0.0270(15) Uani 1 1 d .
C61 C 0.8828(3) 0.2809(6) 0.7186(3) 0.0264(15) Uani 1 1 d .
C65 C 0.9366(3) 0.3205(6) 0.7687(3) 0.0250(14) Uani 1 1 d .
C5 C 0.6145(3) 0.7502(6) 0.2723(3) 0.0282(15) Uani 1 1 d .
C49 C 0.9869(3) 0.3859(6) 0.8724(3) 0.0288(16) Uani 1 1 d .
C68 C 0.9190(3) 0.3345(7) 0.5576(3) 0.0379(19) Uani 1 1 d .
H68 H 0.9291 0.3485 0.5239 0.045 Uiso 1 1 calc R
C25 C 0.5021(3) 0.8486(6) 0.3774(3) 0.0308(16) Uani 1 1 d .
C64 C 0.9693(3) 0.3547(6) 0.7343(3) 0.0275(15) Uani 1 1 d .
C62 C 0.8860(3) 0.2886(6) 0.6562(3) 0.0295(16) Uani 1 1 d .
C4 C 0.5650(3) 0.7959(6) 0.2325(3) 0.0259(15) Uani 1 1 d .
C69 C 0.9544(3) 0.3585(6) 0.6204(3) 0.0316(16) Uani 1 1 d .
C14 C 0.7207(3) 0.5885(8) 0.3964(4) 0.042(2) Uani 1 1 d .
C63 C 0.9378(3) 0.3336(6) 0.6692(3) 0.0264(15) Uani 1 1 d .
C18 C 0.7351(3) 0.7901(8) 0.4076(4) 0.046(2) Uani 1 1 d .
C37 C 0.7924(3) 0.2422(7) 0.6891(3) 0.0358(19) Uani 1 1 d .
C9 C 0.5516(3) 0.8230(6) 0.1682(3) 0.0305(16) Uani 1 1 d .
C7 C 0.6400(3) 0.7550(7) 0.1839(3) 0.0363(18) Uani 1 1 d .
H7 H 0.6652 0.7412 0.1668 0.044 Uiso 1 1 calc R
C70 C 1.0066(3) 0.4071(7) 0.6399(4) 0.0389(19) Uani 1 1 d .
H70 H 1.0202 0.4242 0.6095 0.047 Uiso 1 1 calc R
C6 C 0.6534(3) 0.7292(7) 0.2485(3) 0.0358(18) Uani 1 1 d .
H6 H 0.6866 0.6996 0.2741 0.043 Uiso 1 1 calc R
C54 C 1.0346(3) 0.3283(7) 0.9082(3) 0.0369(18) Uani 1 1 d .
C11 C 0.4681(3) 0.8942(7) 0.1655(3) 0.0392(19) Uani 1 1 d .
H11 H 0.4350 0.9270 0.1425 0.047 Uiso 1 1 calc R
C13 C 0.7029(3) 0.6960(7) 0.3990(3) 0.0348(18) Uani 1 1 d .
C10 C 0.5013(3) 0.8727(6) 0.1350(3) 0.0367(18) Uani 1 1 d .
H10 H 0.4906 0.8911 0.0922 0.044 Uiso 1 1 calc R
C66 C 0.8518(3) 0.2674(7) 0.5947(3) 0.0350(17) Uani 1 1 d .
H66 H 0.8179 0.2385 0.5857 0.042 Uiso 1 1 calc R
C50 C 0.9815(4) 0.4991(7) 0.8782(3) 0.043(2) Uani 1 1 d .
C29 C 0.4086(3) 0.8498(7) 0.3537(4) 0.046(2) Uani 1 1 d .
H29 H 0.3761 0.8129 0.3421 0.056 Uiso 1 1 calc R
C67 C 0.8684(3) 0.2898(7) 0.5453(3) 0.041(2) Uani 1 1 d .
H67 H 0.8453 0.2745 0.5034 0.049 Uiso 1 1 calc R
C22 C 0.7165(4) 0.9061(8) 0.4151(4) 0.052(2) Uani 1 1 d .
H22 H 0.6839 0.8979 0.4234 0.062 Uiso 1 1 calc R
C41 C 0.7228(4) 0.1265(10) 0.6190(4) 0.065(3) Uani 1 1 d .
H41 H 0.7084 0.0571 0.6043 0.078 Uiso 1 1 calc R
C19 C 0.6857(4) 0.4880(8) 0.3885(4) 0.050(2) Uani 1 1 d .
H19 H 0.6531 0.5119 0.3934 0.060 Uiso 1 1 calc R
C27 C 0.4570(4) 1.0182(7) 0.3811(4) 0.055(2) Uani 1 1 d .
H27 H 0.4575 1.0939 0.3883 0.065 Uiso 1 1 calc R
C15 C 0.7722(3) 0.5781(10) 0.3971(4) 0.058(3) Uani 1 1 d .
H15 H 0.7851 0.5082 0.3938 0.070 Uiso 1 1 calc R
C53 C 1.0783(4) 0.3894(8) 0.9481(4) 0.053(2) Uani 1 1 d .
H53 H 1.1106 0.3543 0.9714 0.064 Uiso 1 1 calc R
C46 C 0.8057(4) 0.0342(8) 0.7022(4) 0.049(2) Uani 1 1 d .
H46 H 0.8371 0.0585 0.7395 0.059 Uiso 1 1 calc R
C17 C 0.7863(4) 0.7703(11) 0.4083(4) 0.064(3) Uani 1 1 d .
H17 H 0.8090 0.8302 0.4130 0.077 Uiso 1 1 calc R
C28 C 0.4104(4) 0.9614(8) 0.3629(5) 0.057(3) Uani 1 1 d .
H28 H 0.3789 0.9993 0.3566 0.068 Uiso 1 1 calc R
C51 C 1.0264(4) 0.5565(8) 0.9199(4) 0.057(3) Uani 1 1 d .
H51 H 1.0242 0.6323 0.9251 0.068 Uiso 1 1 calc R
C39 C 0.7134(3) 0.3241(10) 0.6119(4) 0.057(3) Uani 1 1 d .
H39 H 0.6930 0.3857 0.5923 0.068 Uiso 1 1 calc R
C40 C 0.6949(3) 0.2214(10) 0.5909(4) 0.062(3) Uani 1 1 d .
H40 H 0.6621 0.2143 0.5563 0.075 Uiso 1 1 calc R
C31 C 0.5572(4) 1.0275(8) 0.4080(4) 0.059(3) Uani 1 1 d .
H31 H 0.5868 0.9744 0.4240 0.071 Uiso 1 1 calc R
C60 C 1.0856(4) 0.1685(9) 0.8893(5) 0.072(3) Uani 1 1 d .
H60A H 1.1189 0.1861 0.9240 0.108 Uiso 1 1 calc GR
H60B H 1.0834 0.2068 0.8515 0.108 Uiso 1 1 calc GR
H60C H 1.0837 0.0902 0.8817 0.108 Uiso 1 1 calc GR
C24 C 0.7020(4) 0.9757(9) 0.3560(4) 0.068(3) Uani 1 1 d .
H24A H 0.7325 0.9820 0.3451 0.102 Uiso 1 1 calc GR
H24B H 0.6913 1.0479 0.3638 0.102 Uiso 1 1 calc GR
H24C H 0.6730 0.9416 0.3214 0.102 Uiso 1 1 calc GR
C16 C 0.8040(4) 0.6691(12) 0.4025(5) 0.071(3) Uani 1 1 d .
H16 H 0.8379 0.6604 0.4021 0.086 Uiso 1 1 calc R
C23 C 0.7580(4) 0.9652(9) 0.4727(4) 0.066(3) Uani 1 1 d .
H23A H 0.7652 0.9218 0.5105 0.099 Uiso 1 1 calc GR
H23B H 0.7444 1.0362 0.4777 0.099 Uiso 1 1 calc GR
H23C H 0.7905 0.9747 0.4662 0.099 Uiso 1 1 calc GR
C21 C 0.6689(5) 0.4342(10) 0.3230(5) 0.079(3) Uani 1 1 d .
H21A H 0.6441 0.4816 0.2912 0.118 Uiso 1 1 calc GR
H21B H 0.6520 0.3644 0.3229 0.118 Uiso 1 1 calc GR
H21C H 0.6999 0.4226 0.3137 0.118 Uiso 1 1 calc GR
C48 C 0.7734(5) -0.0449(11) 0.7257(6) 0.086(4) Uani 1 1 d .
H48A H 0.7575 -0.0042 0.7498 0.128 Uiso 1 1 calc GR
H48B H 0.7968 -0.1008 0.7523 0.128 Uiso 1 1 calc GR
H48C H 0.7457 -0.0791 0.6897 0.128 Uiso 1 1 calc GR
C45 C 0.7427(5) 0.5109(11) 0.7090(6) 0.092(4) Uani 1 1 d .
H45A H 0.7088 0.5210 0.6735 0.137 Uiso 1 1 calc GR
H45B H 0.7565 0.5814 0.7275 0.137 Uiso 1 1 calc GR
H45C H 0.7378 0.4649 0.7405 0.137 Uiso 1 1 calc GR
C33 C 0.5656(6) 1.1108(10) 0.4610(5) 0.106(5) Uani 1 1 d .
H33A H 0.5343 1.1563 0.4499 0.159 Uiso 1 1 calc GR
H33B H 0.5961 1.1564 0.4666 0.159 Uiso 1 1 calc GR
H33C H 0.5718 1.0723 0.5001 0.159 Uiso 1 1 calc GR
C20 C 0.7141(5) 0.4023(11) 0.4411(5) 0.093(4) Uani 1 1 d .
H20A H 0.7418 0.3661 0.4322 0.139 Uiso 1 1 calc GR
H20B H 0.6885 0.3484 0.4421 0.139 Uiso 1 1 calc GR
H20C H 0.7296 0.4388 0.4817 0.139 Uiso 1 1 calc GR
C36 C 0.4434(4) 0.6143(7) 0.4103(5) 0.060(3) Uani 1 1 d .
H36A H 0.4722 0.6361 0.4494 0.090 Uiso 1 1 calc GR
H36B H 0.4427 0.5352 0.4067 0.090 Uiso 1 1 calc GR
H36C H 0.4099 0.6396 0.4103 0.090 Uiso 1 1 calc GR
C52 C 1.0738(4) 0.5022(9) 0.9532(4) 0.067(3) Uani 1 1 d .
H52 H 1.1035 0.5424 0.9797 0.081 Uiso 1 1 calc R
C56 C 0.9326(4) 0.6177(8) 0.7825(4) 0.058(3) Uani 1 1 d .
H56A H 0.9628 0.6670 0.7961 0.088 Uiso 1 1 calc GR
H56B H 0.9002 0.6589 0.7607 0.088 Uiso 1 1 calc GR
H56C H 0.9366 0.5631 0.7542 0.088 Uiso 1 1 calc GR
C43 C 0.7821(4) 0.4557(9) 0.6858(4) 0.060(3) Uani 1 1 d .
H43 H 0.8168 0.4502 0.7222 0.072 Uiso 1 1 calc R
C32 C 0.5607(4) 1.0851(8) 0.3505(5) 0.065(3) Uani 1 1 d .
H32A H 0.5579 1.0311 0.3184 0.098 Uiso 1 1 calc GR
H32B H 0.5944 1.1229 0.3634 0.098 Uiso 1 1 calc GR
H32C H 0.5319 1.1374 0.3333 0.098 Uiso 1 1 calc GR
C35 C 0.4082(4) 0.6288(9) 0.2915(5) 0.074(3) Uani 1 1 d .
H35A H 0.3738 0.6497 0.2904 0.110 Uiso 1 1 calc GR
H35B H 0.4095 0.5500 0.2873 0.110 Uiso 1 1 calc GR
H35C H 0.4138 0.6639 0.2569 0.110 Uiso 1 1 calc GR
C57 C 0.9144(5) 0.6426(9) 0.8810(5) 0.076(3) Uani 1 1 d .
H57A H 0.9142 0.6062 0.9182 0.113 Uiso 1 1 calc GR
H57B H 0.8793 0.6717 0.8563 0.113 Uiso 1 1 calc GR
H57C H 0.9399 0.7020 0.8937 0.113 Uiso 1 1 calc GR
C44 C 0.7901(5) 0.5237(10) 0.6344(6) 0.081(3) Uani 1 1 d .
H44A H 0.8138 0.4852 0.6196 0.121 Uiso 1 1 calc GR
H44B H 0.8054 0.5940 0.6517 0.121 Uiso 1 1 calc GR
H44C H 0.7561 0.5349 0.5994 0.121 Uiso 1 1 calc GR
C47 C 0.8256(5) -0.0274(10) 0.6583(5) 0.080(3) Uani 1 1 d .
H47A H 0.7956 -0.0523 0.6213 0.120 Uiso 1 1 calc GR
H47B H 0.8465 -0.0900 0.6804 0.120 Uiso 1 1 calc GR
H47C H 0.8474 0.0209 0.6453 0.120 Uiso 1 1 calc GR

loop_
_atom_site_aniso_label
_atom_site_aniso_U_11
_atom_site_aniso_U_22
_atom_site_aniso_U_33
_atom_site_aniso_U_23
_atom_site_aniso_U_13
_atom_site_aniso_U_12
Br4 0.0453(4) 0.0403(5) 0.0366(4) -0.0008(3) 0.0211(3) -0.0021(4)
Br1 0.0655(6) 0.0364(5) 0.0318(4) 0.0019(3) 0.0219(4) -0.0096(4)
Co1 0.0361(5) 0.0364(6) 0.0180(4) 0.0008(4) 0.0116(4) -0.0045(5)
Co2 0.0302(5) 0.0385(6) 0.0230(4) -0.0049(4) 0.0140(4) -0.0039(4)
Br3 0.0668(6) 0.0667(7) 0.0486(5) -0.0023(5) 0.0359(5) 0.0195(5)
Br2 0.0900(7) 0.0530(6) 0.0272(4) -0.0099(4) 0.0228(4) -0.0279(5)
N1 0.021(3) 0.043(4) 0.023(3) 0.000(3) 0.004(2) -0.004(3)
N3 0.030(3) 0.038(4) 0.018(3) -0.007(2) 0.010(2) -0.007(3)
N4 0.029(3) 0.026(3) 0.025(3) 0.000(2) 0.010(2) -0.002(3)
N2 0.033(3) 0.022(3) 0.025(3) 0.003(2) 0.014(2) -0.003(3)
C1 0.026(3) 0.031(4) 0.022(3) -0.001(3) 0.010(3) -0.003(3)
C26 0.056(5) 0.031(4) 0.033(4) 0.006(3) 0.016(4) 0.000(4)
C38 0.029(4) 0.067(6) 0.032(4) -0.004(4) 0.013(3) -0.001(4)
C71 0.031(4) 0.049(5) 0.045(5) 0.007(4) 0.018(4) -0.007(4)
C12 0.035(4) 0.036(4) 0.030(4) 0.001(3) 0.015(3) 0.001(3)
C58 0.037(4) 0.042(5) 0.034(4) -0.005(4) 0.003(3) -0.007(4)
C2 0.033(4) 0.019(3) 0.018(3) -0.002(3) 0.012(3) -0.008(3)
C72 0.031(4) 0.046(5) 0.030(4) 0.000(3) 0.010(3) -0.004(4)
C42 0.030(4) 0.068(6) 0.030(4) -0.012(4) 0.013(3) -0.018(4)
C30 0.035(4) 0.037(4) 0.031(4) 0.006(3) 0.022(3) 0.006(3)
C59 0.058(6) 0.051(6) 0.044(5) 0.006(4) 0.009(4) -0.005(5)
C8 0.049(5) 0.034(4) 0.026(3) 0.003(3) 0.021(3) -0.002(4)
C55 0.061(6) 0.033(5) 0.048(5) -0.001(4) 0.022(4) -0.003(4)
C34 0.039(4) 0.035(4) 0.049(5) 0.004(4) 0.028(4) 0.001(4)
C3 0.034(4) 0.029(4) 0.020(3) 0.002(3) 0.014(3) -0.002(3)
C61 0.023(3) 0.032(4) 0.025(3) 0.000(3) 0.010(3) 0.003(3)
C65 0.026(3) 0.028(4) 0.020(3) 0.001(3) 0.008(3) 0.005(3)
C5 0.023(3) 0.032(4) 0.029(3) -0.002(3) 0.010(3) -0.007(3)
C49 0.035(4) 0.033(4) 0.017(3) -0.005(3) 0.008(3) -0.011(3)
C68 0.056(5) 0.040(5) 0.029(4) 0.008(3) 0.028(4) 0.010(4)
C25 0.040(4) 0.034(4) 0.025(3) 0.003(3) 0.020(3) 0.005(3)
C64 0.031(4) 0.029(4) 0.025(3) 0.000(3) 0.014(3) 0.001(3)
C62 0.030(4) 0.035(4) 0.023(3) 0.001(3) 0.011(3) 0.007(3)
C4 0.037(4) 0.023(4) 0.022(3) -0.001(3) 0.016(3) -0.005(3)
C69 0.031(4) 0.041(5) 0.024(3) 0.002(3) 0.012(3) 0.004(3)
C14 0.027(4) 0.063(6) 0.036(4) 0.003(4) 0.011(3) 0.007(4)
C63 0.028(4) 0.031(4) 0.020(3) 0.002(3) 0.009(3) 0.003(3)
C18 0.032(4) 0.073(7) 0.029(4) 0.001(4) 0.009(3) -0.009(4)
C37 0.020(3) 0.063(6) 0.023(3) -0.013(4) 0.007(3) -0.009(4)
C9 0.047(4) 0.023(4) 0.024(3) -0.002(3) 0.017(3) -0.008(3)
C7 0.037(4) 0.045(5) 0.036(4) -0.002(4) 0.025(3) -0.003(4)
C70 0.045(5) 0.042(5) 0.036(4) 0.014(4) 0.023(4) 0.006(4)
C6 0.030(4) 0.047(5) 0.035(4) -0.004(4) 0.018(3) -0.001(4)
C54 0.040(4) 0.043(5) 0.023(3) -0.004(3) 0.008(3) -0.013(4)
C11 0.051(5) 0.034(4) 0.028(4) 0.007(3) 0.011(4) 0.003(4)
C13 0.022(3) 0.063(6) 0.017(3) -0.002(3) 0.006(3) -0.004(4)
C10 0.055(5) 0.031(4) 0.024(4) 0.004(3) 0.015(3) 0.000(4)
C66 0.029(4) 0.050(5) 0.022(3) -0.005(3) 0.006(3) 0.004(4)
C50 0.058(5) 0.042(5) 0.026(4) -0.006(3) 0.014(4) -0.013(4)
C29 0.044(5) 0.044(5) 0.062(5) 0.011(4) 0.032(4) 0.006(4)
C67 0.049(5) 0.045(5) 0.021(4) -0.001(3) 0.006(3) 0.009(4)
C22 0.049(5) 0.067(7) 0.046(5) -0.014(5) 0.025(4) -0.033(5)
C41 0.050(6) 0.097(9) 0.045(5) -0.028(6) 0.014(4) -0.040(6)
C19 0.051(5) 0.053(6) 0.054(5) 0.001(4) 0.028(4) 0.010(4)
C27 0.088(7) 0.026(5) 0.056(5) 0.003(4) 0.035(5) 0.017(5)
C15 0.037(5) 0.092(8) 0.046(5) -0.005(5) 0.018(4) 0.015(5)
C53 0.047(5) 0.046(6) 0.045(5) 0.002(4) -0.004(4) -0.017(4)
C46 0.053(5) 0.061(6) 0.033(4) -0.012(4) 0.017(4) -0.023(5)
C17 0.036(5) 0.119(10) 0.041(5) -0.016(6) 0.017(4) -0.030(6)
C28 0.067(6) 0.045(6) 0.075(6) 0.013(5) 0.045(6) 0.025(5)
C51 0.076(7) 0.033(5) 0.046(5) -0.005(4) 0.009(5) -0.022(5)
C39 0.025(4) 0.093(8) 0.043(5) 0.000(5) 0.004(4) 0.000(5)
C40 0.028(4) 0.097(9) 0.049(5) 0.006(6) 0.002(4) -0.015(5)
C31 0.064(6) 0.033(5) 0.061(6) 0.000(4) 0.005(5) 0.002(5)
C60 0.078(8) 0.062(7) 0.086(8) -0.008(6) 0.044(6) 0.001(6)
C24 0.061(6) 0.082(8) 0.047(5) -0.003(5) 0.008(5) -0.033(6)
C16 0.031(5) 0.125(11) 0.060(6) -0.013(7) 0.019(4) 0.004(6)
C23 0.083(7) 0.069(7) 0.047(5) -0.009(5) 0.027(5) -0.030(6)
C21 0.081(8) 0.090(9) 0.063(7) -0.017(6) 0.027(6) -0.018(7)
C48 0.095(9) 0.087(9) 0.078(8) 0.000(7) 0.037(7) -0.031(8)
C45 0.114(10) 0.086(9) 0.088(8) -0.005(7) 0.053(8) 0.038(8)
C33 0.158(14) 0.069(8) 0.051(7) -0.015(6) -0.001(7) -0.031(9)
C20 0.110(10) 0.087(10) 0.071(8) 0.032(7) 0.026(7) 0.022(8)
C36 0.082(7) 0.035(5) 0.088(7) 0.022(5) 0.059(6) 0.014(5)
C52 0.076(7) 0.056(7) 0.042(5) -0.004(5) -0.007(5) -0.032(6)
C56 0.077(7) 0.043(6) 0.051(5) 0.000(4) 0.022(5) 0.011(5)
C43 0.050(5) 0.069(7) 0.050(5) 0.002(5) 0.008(4) 0.023(5)
C32 0.077(7) 0.041(6) 0.084(7) -0.005(5) 0.037(6) -0.014(5)
C35 0.077(8) 0.053(7) 0.075(7) -0.017(6) 0.014(6) -0.007(6)
C57 0.123(10) 0.053(7) 0.077(7) -0.012(6) 0.067(7) -0.004(7)
C44 0.082(8) 0.068(8) 0.099(9) -0.006(7) 0.043(7) -0.007(7)
C47 0.093(9) 0.086(9) 0.058(6) -0.011(6) 0.027(6) 0.001(7)

loop_
_atom_type_symbol
_atom_type_description
_atom_type_scat_dispersion_real
_atom_type_scat_dispersion_imag
_atom_type_scat_source
C C 0.0033 0.0016 'International Tables Vol C Tables 4.2.6.8 and 6.1.1.4'
H H 0.0000 0.0000 'International Tables Vol C Tables 4.2.6.8 and 6.1.1.4'
Br Br -0.2901 2.4595 'International Tables Vol C Tables 4.2.6.8 and 6.1.1.4'
Co Co 0.3494 0.9721 'International Tables Vol C Tables 4.2.6.8 and 6.1.1.4'
N N 0.0061 0.0033 'International Tables Vol C Tables 4.2.6.8 and 6.1.1.4'

loop_
_geom_angle_atom_site_label_1
_geom_angle_atom_site_label_2
_geom_angle_atom_site_label_3
_geom_angle
Br2 Co1 Br1 114.57(5)
N1 Co1 Br1 110.68(19)
N1 Co1 Br2 114.68(17)
N1 Co1 N2 82.2(2)
N2 Co1 Br1 115.10(16)
N2 Co1 Br2 115.52(16)
Br3 Co2 Br4 113.00(5)
N3 Co2 Br4 113.91(18)
N3 Co2 Br3 115.35(17)
N3 Co2 N4 81.5(2)
N4 Co2 Br4 113.14(17)
N4 Co2 Br3 116.45(17)
C1 N1 Co1 110.8(4)
C1 N1 C13 117.0(6)
C13 N1 Co1 131.9(4)
C61 N3 Co2 111.7(4)
C61 N3 C37 116.6(5)
C37 N3 Co2 131.5(4)
C65 N4 Co2 110.7(4)
C65 N4 C49 118.7(6)
C49 N4 Co2 130.5(4)
C2 N2 Co1 110.4(5)
C2 N2 C25 117.8(6)
C25 N2 Co1 131.8(4)
N1 C1 C2 118.1(6)
N1 C1 C5 134.5(6)
C5 C1 C2 107.0(5)
C25 C26 C27 117.3(8)
C25 C26 C31 122.8(8)
C27 C26 C31 119.9(8)
C37 C38 C43 124.2(7)
C39 C38 C37 117.1(9)
C39 C38 C43 118.7(9)
C70 C71 C72 123.1(7)
C3 C12 C11 118.4(7)
C59 C58 C54 110.1(7)
C60 C58 C59 111.5(8)
C60 C58 C54 112.5(8)
N2 C2 C1 117.7(6)
N2 C2 C3 135.1(6)
C3 C2 C1 106.9(5)
C64 C72 C71 118.0(7)
C37 C42 C41 117.1(9)
C37 C42 C46 122.2(7)
C41 C42 C46 120.7(9)
C25 C30 C34 123.4(7)
C25 C30 C29 117.0(7)
C29 C30 C34 119.5(7)
C7 C8 C9 120.9(6)
C50 C55 C56 110.6(7)
C57 C55 C50 113.5(8)
C57 C55 C56 110.5(8)
C36 C34 C30 109.5(7)
C36 C34 C35 111.2(8)
C35 C34 C30 112.0(7)
C12 C3 C2 134.4(6)
C12 C3 C4 119.2(6)
C4 C3 C2 106.3(6)
N3 C61 C65 117.0(6)
N3 C61 C62 135.4(6)
C62 C61 C65 107.4(5)
N4 C65 C61 117.8(6)
N4 C65 C64 134.8(6)
C64 C65 C61 106.9(5)
C4 C5 C1 105.8(6)
C6 C5 C1 134.0(6)
C6 C5 C4 120.1(6)
C54 C49 N4 120.1(6)
C50 C49 N4 117.2(7)
C50 C49 C54 122.7(7)
C67 C68 C69 120.3(6)
C26 C25 N2 117.2(7)
C30 C25 N2 120.1(6)
C30 C25 C26 122.6(7)
C72 C64 C65 134.9(6)
C72 C64 C63 119.3(6)
C63 C64 C65 105.8(6)
C63 C62 C61 105.0(6)
C66 C62 C61 135.2(7)
C66 C62 C63 119.7(6)
C5 C4 C3 114.0(6)
C5 C4 C9 123.4(6)
C9 C4 C3 122.5(7)
C68 C69 C70 126.4(7)
C63 C69 C68 117.7(7)
C63 C69 C70 115.8(6)
C13 C14 C19 122.8(7)
C13 C14 C15 116.5(9)
C15 C14 C19 120.6(9)
C64 C63 C62 114.9(6)
C69 C63 C64 123.5(6)
C69 C63 C62 121.6(6)
C13 C18 C22 123.0(7)
C13 C18 C17 115.1(9)
C17 C18 C22 121.9(9)
C38 C37 N3 117.1(7)
C42 C37 N3 119.2(7)
C42 C37 C38 123.7(7)
C4 C9 C8 115.5(7)
C4 C9 C10 117.0(6)
C10 C9 C8 127.5(6)
C8 C7 C6 123.3(7)
C71 C70 C69 120.2(7)
C5 C6 C7 116.7(7)
C49 C54 C58 123.3(7)
C53 C54 C58 119.0(8)
C53 C54 C49 117.7(8)
C10 C11 C12 122.6(7)
C14 C13 N1 120.4(7)
C14 C13 C18 123.6(7)
C18 C13 N1 116.0(7)
C11 C10 C9 120.4(7)
C62 C66 C67 119.2(7)
C49 C50 C55 122.6(7)
C49 C50 C51 117.3(8)
C51 C50 C55 120.1(8)
C28 C29 C30 121.5(9)
C66 C67 C68 121.5(7)
C18 C22 C23 111.3(8)
C24 C22 C18 113.2(8)
C24 C22 C23 110.4(8)
C40 C41 C42 119.1(10)
C14 C19 C21 112.9(8)
C14 C19 C20 110.7(8)
C21 C19 C20 109.8(9)
C28 C27 C26 120.3(8)
C16 C15 C14 121.3(10)
C52 C53 C54 120.2(9)
C42 C46 C48 111.9(8)
C47 C46 C42 112.0(7)
C47 C46 C48 109.3(9)
C16 C17 C18 123.2(10)
C27 C28 C29 121.3(9)
C52 C51 C50 120.7(9)
C40 C39 C38 120.3(10)
C39 C40 C41 122.6(8)
C26 C31 C32 111.2(7)
C33 C31 C26 113.2(10)
C33 C31 C32 110.1(9)
C17 C16 C15 120.1(9)
C51 C52 C53 121.3(8)
C45 C43 C38 109.6(9)
C44 C43 C38 111.7(8)
C44 C43 C45 111.6(9)

loop_
_geom_bond_atom_site_label_1
_geom_bond_atom_site_label_2
_geom_bond_distance
Br4 Co2 2.3542(13)
Br1 Co1 2.3399(13)
Co1 Br2 2.3340(12)
Co1 N1 2.047(6)
Co1 N2 2.087(6)
Co2 Br3 2.3222(13)
Co2 N3 2.074(5)
Co2 N4 2.074(6)
N1 C1 1.299(8)
N1 C13 1.455(9)
N3 C61 1.269(8)
N3 C37 1.459(8)
N4 C65 1.286(8)
N4 C49 1.445(8)
N2 C2 1.281(8)
N2 C25 1.460(9)
C1 C2 1.509(9)
C1 C5 1.475(9)
C26 C25 1.401(11)
C26 C27 1.420(12)
C26 C31 1.521(12)
C38 C37 1.401(12)
C38 C39 1.393(11)
C38 C43 1.536(14)
C71 C72 1.414(10)
C71 C70 1.353(11)
C12 C3 1.374(10)
C12 C11 1.413(9)
C58 C59 1.519(11)
C58 C54 1.522(11)
C58 C60 1.503(12)
C2 C3 1.460(9)
C72 C64 1.368(10)
C42 C37 1.379(12)
C42 C41 1.415(11)
C42 C46 1.523(13)
C30 C34 1.518(11)
C30 C25 1.385(10)
C30 C29 1.405(10)
C8 C9 1.416(10)
C8 C7 1.374(10)
C55 C50 1.518(12)
C55 C56 1.531(12)
C55 C57 1.517(12)
C34 C36 1.511(11)
C34 C35 1.514(12)
C3 C4 1.416(9)
C61 C65 1.530(9)
C61 C62 1.462(9)
C65 C64 1.461(9)
C5 C4 1.404(9)
C5 C6 1.391(9)
C49 C54 1.410(11)
C49 C50 1.388(11)
C68 C69 1.401(10)
C68 C67 1.399(11)
C64 C63 1.411(9)
C62 C63 1.428(10)
C62 C66 1.365(9)
C4 C9 1.403(9)
C69 C63 1.392(9)
C69 C70 1.434(11)
C14 C13 1.397(12)
C14 C19 1.510(13)
C14 C15 1.398(11)
C18 C13 1.401(12)
C18 C22 1.525(13)
C18 C17 1.407(12)
C9 C10 1.408(11)
C7 C6 1.405(10)
C54 C53 1.387(11)
C11 C10 1.367(11)
C66 C67 1.397(10)
C50 C51 1.396(11)
C29 C28 1.364(12)
C22 C24 1.504(13)
C22 C23 1.526(12)
C41 C40 1.385(15)
C19 C21 1.524(13)
C19 C20 1.539(13)
C27 C28 1.354(14)
C15 C16 1.376(15)
C53 C52 1.378(14)
C46 C48 1.533(13)
C46 C47 1.512(13)
C17 C16 1.341(16)
C51 C52 1.375(14)
C39 C40 1.355(14)
C31 C33 1.520(14)
C31 C32 1.522(13)
C45 C43 1.527(13)
C43 C44 1.517(14)
